data_7120035
loop_
_publ_author_name
'Luo, Feng'
'Gao, Heng Ya'
'Peng, Wenli'
'Meng, PanPan'
'Feng, Xuefeng'
'Li, Jianqiang'
'Wu, HuiQiong'
'Yan, Chang Sheng'
'Xiaong, Yang Yang'

_publ_section_title
;
 Lanthanide separation using size-selective crystallization of Ln-MOFs
;
_journal_name_full 'Chem. Commun.'
_journal_paper_doi 10.1039/C7CC01898C
_journal_year 2017
_chemical_formula_sum 'C33 H24 Ce2 N6 O18'
_chemical_formula_weight 1072.82
_chemical_name_systematic
; 
 ? 
;
_space_group_IT_number 15
_symmetry_cell_setting monoclinic
_symmetry_space_group_name_Hall '-C 2yc'
_symmetry_space_group_name_H-M 'C 1 2/c 1'
_atom_sites_solution_hydrogens geom
_atom_sites_solution_primary direct
_atom_sites_solution_secondary difmap
_audit_creation_method SHELXL-97
_audit_update_record
;
2017-03-10 deposited with the CCDC.
2017-04-27 downloaded from the CCDC.
;
_cell_angle_alpha 90.00
_cell_angle_beta 105.0930(10)
_cell_angle_gamma 90.00
_cell_formula_units_Z 4
_cell_length_a 20.0164(6)
_cell_length_b 7.3972(2)
_cell_length_c 25.7120(7)
_cell_measurement_reflns_used 8344
_cell_measurement_temperature 296(2)
_cell_measurement_theta_max 27.69
_cell_measurement_theta_min 2.31
_cell_volume 3675.73(18)
_computing_cell_refinement 'Bruker SMART'
_computing_data_collection 'Bruker SMART'
_computing_data_reduction 'Bruker SAINT'
_computing_molecular_graphics 'Bruker SHELXTL'
_computing_publication_material 'Bruker SHELXTL'
_computing_structure_refinement 'SHELXL-97 (Sheldrick, 1997)'
_computing_structure_solution 'SHELXS-97 (Sheldrick, 1990)'
_diffrn_ambient_temperature 296(2)
_diffrn_measured_fraction_theta_full 0.999
_diffrn_measured_fraction_theta_max 0.999
_diffrn_measurement_device_type 'CCD area detector'
_diffrn_measurement_method 'phi and omega scans'
_diffrn_radiation_monochromator graphite
_diffrn_radiation_source 'fine-focus sealed tube'
_diffrn_radiation_type MoK\a
_diffrn_radiation_wavelength 0.71073
_diffrn_reflns_av_R_equivalents 0.0212
_diffrn_reflns_av_sigmaI/netI 0.0201
_diffrn_reflns_limit_h_max 19
_diffrn_reflns_limit_h_min -23
_diffrn_reflns_limit_k_max 8
_diffrn_reflns_limit_k_min -8
_diffrn_reflns_limit_l_max 30
_diffrn_reflns_limit_l_min -30
_diffrn_reflns_number 11517
_diffrn_reflns_theta_full 25.00
_diffrn_reflns_theta_max 25.00
_diffrn_reflns_theta_min 2.11
_exptl_absorpt_coefficient_mu 2.535
_exptl_absorpt_correction_T_max 0.8229
_exptl_absorpt_correction_T_min 0.7856
_exptl_absorpt_correction_type none
_exptl_crystal_density_diffrn 1.939
_exptl_crystal_density_meas 0
_exptl_crystal_density_method 'not measured'
_exptl_crystal_F_000 2096
_exptl_crystal_size_max 0.10
_exptl_crystal_size_mid 0.10
_exptl_crystal_size_min 0.08
_refine_diff_density_max 1.851
_refine_diff_density_min -0.912
_refine_diff_density_rms 0.117
_refine_ls_extinction_method none
_refine_ls_goodness_of_fit_ref 0.979
_refine_ls_hydrogen_treatment mixed
_refine_ls_matrix_type full
_refine_ls_number_parameters 267
_refine_ls_number_reflns 3237
_refine_ls_number_restraints 38
_refine_ls_restrained_S_all 2.261
_refine_ls_R_factor_all 0.0325
_refine_ls_R_factor_gt 0.0300
_refine_ls_shift/su_max 0.587
_refine_ls_shift/su_mean 0.015
_refine_ls_structure_factor_coef Fsqd
_refine_ls_weighting_details 'calc w=1/[\s^2^(Fo^2^)+(0.0378P)^2^+40.6967P] where P=(Fo^2^+2Fc^2^)/3'
_refine_ls_weighting_scheme calc
_refine_ls_wR_factor_gt 0.0765
_refine_ls_wR_factor_ref 0.0785
_reflns_number_gt 2988
_reflns_number_total 3237
_reflns_threshold_expression >2sigma(I)
_cod_data_source_file c7cc01898c2.cif
_cod_data_source_block p2015110908qianse_0m
_cod_depositor_comments
;
The following automatic conversions were performed:

'_symmetry_cell_setting' value 'Monoclinic' changed to 'monoclinic'
according to
/home/data/users/saulius/crontab/automatic-downloads/rss-feeds/RSC/lib/dictionaries/cif_core.dic
dictionary named 'cif_core.dic' version 2.4.2 from 2011-04-26.

Automatic conversion script
Id: cif_fix_values 4973 2017-02-22 13:04:09Z antanas 
;
_cod_original_sg_symbol_H-M C2/c
_cod_database_code 7120035

loop_
_symmetry_equiv_pos_as_xyz
'x, y, z'
'-x, y, -z+1/2'
'x+1/2, y+1/2, z'
'-x+1/2, y+1/2, -z+1/2'
'-x, -y, -z'
'x, -y, z-1/2'
'-x+1/2, -y+1/2, -z'
'x+1/2, -y+1/2, z-1/2'

loop_
_atom_site_label
_atom_site_type_symbol
_atom_site_fract_x
_atom_site_fract_y
_atom_site_fract_z
_atom_site_U_iso_or_equiv
_atom_site_adp_type
_atom_site_occupancy
_atom_site_symmetry_multiplicity
_atom_site_calc_flag
_atom_site_refinement_flags
C1 C 0.07403(5) -0.02396(13) 0.09608(4) 0.0255(3) Uani 1 1 d .
H1 H 0.0565 -0.1403 0.0889 0.031 Uiso 1 1 calc R
C2 C 0.20945(7) -0.04017(15) 0.47847(4) 0.0384(4) Uani 1 1 d .
C3 C 0.14977(5) 0.18815(13) 0.15679(4) 0.0237(3) Uani 1 1 d .
C4 C 0.14117(5) -0.14368(13) 0.18221(4) 0.0221(3) Uani 1 1 d .
C5 C 0.12149(5) 0.01063(13) 0.14491(4) 0.0229(3) Uani 1 1 d .
C6 C 0.22269(6) -0.00260(15) 0.42914(4) 0.0350(3) Uani 1 1 d .
H6 H 0.2457 -0.0872 0.4134 0.042 Uiso 1 1 calc R
C7 C 0.20175(6) 0.16103(14) 0.40315(4) 0.0310(3) Uani 1 1 d .
C8 C 0.05209(6) 0.10931(14) 0.05786(4) 0.0295(3) Uani 1 1 d .
C9 C 0.12489(6) 0.32140(14) 0.11765(4) 0.0335(3) Uani 1 1 d .
H9 H 0.1410 0.4392 0.1244 0.040 Uiso 1 1 calc R
C10 C 0.07774(6) 0.28415(14) 0.06990(4) 0.0364(3) Uani 1 1 d .
H10 H 0.0626 0.3765 0.0451 0.044 Uiso 1 1 calc R
C11 C 0.15246(7) 0.24621(19) 0.47640(5) 0.0486(4) Uani 1 1 d .
H11 H 0.1281 0.3278 0.4920 0.058 Uiso 1 1 calc R
C12 C 0.21631(6) 0.20075(14) 0.35033(4) 0.0289(3) Uani 1 1 d .
C13 C 0.16724(6) 0.28742(16) 0.42801(4) 0.0389(3) Uani 1 1 d .
C14 C 0.17404(7) 0.08417(19) 0.50123(5) 0.0489(4) Uani 1 1 d .
H14 H 0.1646 0.0577 0.5340 0.059 Uiso 1 1 calc R
C16 C 0.05495(12) 0.2938(2) 0.23270(8) 0.2623(15) Uani 1 1 d DU
H16 H 0.0491 0.2673 0.1964 0.315 Uiso 1 1 calc R
C17 C 0.0000 -0.0889(2) 0.2500 0.7137(18) Uani 1 2 d SDU
Ce1 Ce 0.202608(3) 0.537161(7) 0.248942(2) 0.01950(1) Uani 1 1 d .
H1M H 0.1604 0.4661 0.3770 0.023 Uiso 1 1 d RD
H1W H 0.1737 0.8338 0.3301 0.023 Uiso 1 1 d RD
H2W H 0.1210 0.7367 0.3240 0.023 Uiso 1 1 d RD
H3W H 0.0487 0.4882 0.3596 0.023 Uiso 1 1 d RD
H4W H 0.0277 0.7059 0.3789 0.023 Uiso 1 1 d RD
N1 N 0.23072(6) -0.20081(13) 0.50886(4) 0.0434(3) Uani 1 1 d .
N2 N 0.00692(5) 0.08100(12) 0.00571(3) 0.0329(3) Uani 1 1 d .
N3 N 0.02531(15) 0.1246(3) 0.26786(8) 0.31573(18) Uani 1 1 d DU
O1 O 0.03118(6) 0.63473(16) 0.34097(4) 0.0816(4) Uani 1 1 d D
O2 O 0.19700(4) 0.23033(9) 0.20192(3) 0.0278(2) Uani 1 1 d .
O3 O 0.19110(4) -0.13058(9) 0.22445(3) 0.0269(2) Uani 1 1 d .
O4 O 0.10987(4) -0.29187(10) 0.17297(3) 0.0363(2) Uani 1 1 d .
O5 O 0.16038(5) 0.73028(11) 0.31751(3) 0.0561(3) Uani 1 1 d D
O6 O 0.20535(5) 0.36010(10) 0.33246(3) 0.0432(2) Uani 1 1 d .
O7 O 0.23798(4) 0.07631(10) 0.32581(3) 0.0309(2) Uani 1 1 d .
O8 O 0.14794(5) 0.45176(11) 0.40600(3) 0.0516(3) Uani 1 1 d D
O9 O 0.08168(6) 0.43906(19) 0.24582(5) 0.1259(5) Uani 1 1 d D
C18 C 0.0228(2) 0.1293(4) 0.33334(6) 0.4187(17) Uani 1 1 d DU

loop_
_atom_site_aniso_label
_atom_site_aniso_U_11
_atom_site_aniso_U_22
_atom_site_aniso_U_33
_atom_site_aniso_U_23
_atom_site_aniso_U_13
_atom_site_aniso_U_12
C1 0.0319(5) 0.0179(4) 0.0197(4) -0.0041(4) -0.0060(4) -0.0023(4)
C2 0.0583(6) 0.0333(6) 0.0253(5) 0.0088(4) 0.0138(4) 0.0017(5)
C3 0.0314(5) 0.0197(4) 0.0135(4) -0.0023(4) -0.0056(4) -0.0002(4)
C4 0.0250(4) 0.0196(4) 0.0174(4) 0.0010(4) -0.0023(3) 0.0010(4)
C5 0.0297(5) 0.0177(4) 0.0155(4) 0.0008(4) -0.0044(4) 0.0024(4)
C6 0.0557(6) 0.0275(5) 0.0227(4) 0.0049(4) 0.0117(4) 0.0051(5)
C7 0.0465(5) 0.0265(5) 0.0201(4) 0.0045(4) 0.0088(4) 0.0065(5)
C8 0.0380(5) 0.0256(5) 0.0152(4) -0.0014(4) -0.0102(4) 0.0006(5)
C9 0.0500(6) 0.0176(5) 0.0226(5) 0.0010(4) -0.0091(5) -0.0065(5)
C10 0.0550(7) 0.0216(5) 0.0205(5) 0.0069(4) -0.0116(5) -0.0013(5)
C11 0.0664(6) 0.0505(7) 0.0380(5) 0.0044(5) 0.0301(4) 0.0164(6)
C12 0.0433(5) 0.0248(5) 0.0166(4) 0.0034(4) 0.0042(4) 0.0067(4)
C13 0.0536(6) 0.0324(6) 0.0313(5) 0.0057(5) 0.0121(4) 0.0096(5)
C14 0.0694(7) 0.0512(7) 0.0339(5) 0.0128(5) 0.0276(4) 0.0084(6)
C16 0.251(2) 0.279(3) 0.272(2) -0.016(2) 0.0941(18) 0.046(2)
C17 0.714(3) 0.716(3) 0.714(3) 0.000 0.190(2) 0.000
Ce1 0.02648(2) 0.01462(2) 0.01335(2) 0.00284(2) -0.00206(2) 0.00034(2)
N1 0.0698(6) 0.0350(5) 0.0268(4) 0.0138(4) 0.0151(4) 0.0042(5)
N2 0.0431(5) 0.0269(4) 0.0177(4) 0.0005(4) -0.0117(4) -0.0035(4)
N3 0.2526(3) 0.3125(3) 0.3827(3) 0.0000(2) 0.0839(2) -0.0002(2)
O1 0.0604(6) 0.0939(8) 0.0851(7) 0.0096(7) 0.0093(5) 0.0232(6)
O2 0.0377(4) 0.0180(3) 0.0174(3) 0.0001(3) -0.0116(3) -0.0048(3)
O3 0.0317(3) 0.0201(3) 0.0193(3) 0.0033(3) -0.0104(3) -0.0037(3)
O4 0.0424(4) 0.0200(3) 0.0328(4) 0.0044(3) -0.0149(3) -0.0078(3)
O5 0.0900(5) 0.0301(4) 0.0632(4) 0.0020(4) 0.0466(3) 0.0117(4)
O6 0.0806(5) 0.0259(4) 0.0277(3) 0.0127(3) 0.0225(3) 0.0182(4)
O7 0.0512(4) 0.0234(3) 0.0182(3) 0.0027(3) 0.0090(3) 0.0059(3)
O8 0.0801(5) 0.0406(5) 0.0408(4) 0.0140(3) 0.0278(3) 0.0281(4)
O9 0.0717(5) 0.2301(12) 0.0630(6) 0.0395(7) -0.0056(5) -0.0947(6)
C18 0.414(3) 0.420(3) 0.413(3) 0.000(2) 0.091(2) 0.004(2)

loop_
_atom_type_symbol
_atom_type_description
_atom_type_scat_dispersion_real
_atom_type_scat_dispersion_imag
_atom_type_scat_source
C C 0.0033 0.0016 'International Tables Vol C Tables 4.2.6.8 and 6.1.1.4'
H H 0.0000 0.0000 'International Tables Vol C Tables 4.2.6.8 and 6.1.1.4'
N N 0.0061 0.0033 'International Tables Vol C Tables 4.2.6.8 and 6.1.1.4'
O O 0.0106 0.0060 'International Tables Vol C Tables 4.2.6.8 and 6.1.1.4'
Ce Ce -0.2486 2.6331 'International Tables Vol C Tables 4.2.6.8 and 6.1.1.4'

loop_
_geom_angle_atom_site_label_1
_geom_angle_atom_site_label_2
_geom_angle_atom_site_label_3
_geom_angle
_geom_angle_site_symmetry_1
_geom_angle_site_symmetry_3
C8 C1 C5 121.92(9) . .
C14 C2 C6 119.64(11) . .
C14 C2 N1 115.85(11) . .
C6 C2 N1 124.51(11) . .
O2 C3 C9 119.99(9) . .
O2 C3 C5 123.62(8) . .
C9 C3 C5 116.39(8) . .
O4 C4 O3 118.05(8) . .
O4 C4 C5 121.12(8) . .
O3 C4 C5 120.82(8) . .
O4 C4 Ce1 61.89(5) . 1_545
O3 C4 Ce1 57.07(5) . 1_545
C5 C4 Ce1 169.65(7) . 1_545
C1 C5 C3 120.14(8) . .
C1 C5 C4 116.70(8) . .
C3 C5 C4 123.15(8) . .
C2 C6 C7 120.43(11) . .
C6 C7 C13 118.70(10) . .
C6 C7 C12 120.16(10) . .
C13 C7 C12 121.14(9) . .
C1 C8 C10 118.25(8) . .
C1 C8 N2 124.86(9) . .
C10 C8 N2 116.84(9) . .
C10 C9 C3 122.35(10) . .
C9 C10 C8 120.89(9) . .
C14 C11 C13 119.63(13) . .
O7 C12 O6 123.48(10) . .
O7 C12 C7 119.22(9) . .
O6 C12 C7 117.30(10) . .
O8 C13 C11 117.92(12) . .
O8 C13 C7 121.73(11) . .
C11 C13 C7 120.35(11) . .
C11 C14 C2 121.20(12) . .
O9 C16 N3 132.99(17) . .
N3 C17 N3 40.87(16) . 2
O3 Ce1 O6 70.47(3) 4 .
O3 Ce1 O9 129.43(4) 4 .
O6 Ce1 O9 71.43(3) . .
O3 Ce1 O2 67.60(2) 4 4
O6 Ce1 O2 91.73(2) . 4
O9 Ce1 O2 144.77(4) . 4
O3 Ce1 O7 73.65(2) 4 4
O6 Ce1 O7 143.41(3) . 4
O9 Ce1 O7 130.57(3) . 4
O2 Ce1 O7 81.06(2) 4 4
O3 Ce1 O3 126.030(16) 4 1_565
O6 Ce1 O3 134.52(2) . 1_565
O9 Ce1 O3 104.37(4) . 1_565
O2 Ce1 O3 65.39(2) 4 1_565
O7 Ce1 O3 74.33(2) 4 1_565
O3 Ce1 O2 66.64(2) 4 .
O6 Ce1 O2 85.97(2) . .
O9 Ce1 O2 78.76(4) . .
O2 Ce1 O2 132.099(13) 4 .
O7 Ce1 O2 73.37(2) 4 .
O3 Ce1 O2 138.84(2) 1_565 .
O3 Ce1 O5 121.02(2) 4 .
O6 Ce1 O5 68.96(3) . .
O9 Ce1 O5 72.33(4) . .
O2 Ce1 O5 72.76(3) 4 .
O7 Ce1 O5 139.49(3) 4 .
O3 Ce1 O5 66.88(3) 1_565 .
O2 Ce1 O5 146.38(3) . .
O3 Ce1 O4 149.04(3) 4 1_565
O6 Ce1 O4 137.67(3) . 1_565
O9 Ce1 O4 68.17(3) . 1_565
O2 Ce1 O4 114.48(2) 4 1_565
O7 Ce1 O4 76.22(2) 4 1_565
O3 Ce1 O4 49.49(2) 1_565 1_565
O2 Ce1 O4 98.01(2) . 1_565
O5 Ce1 O4 87.02(2) . 1_565
O3 Ce1 C4 140.60(3) 4 1_565
O6 Ce1 C4 145.04(3) . 1_565
O9 Ce1 C4 87.75(4) . 1_565
O2 Ce1 C4 89.72(2) 4 1_565
O7 Ce1 C4 71.18(3) 4 1_565
O3 Ce1 C4 24.97(2) 1_565 1_565
O2 Ce1 C4 117.93(2) . 1_565
O5 Ce1 C4 78.21(3) . 1_565
O4 Ce1 C4 24.77(2) 1_565 1_565
O3 Ce1 Ce1 95.082(17) 4 4
O6 Ce1 Ce1 123.164(17) . 4
O9 Ce1 Ce1 133.81(3) . 4
O2 Ce1 Ce1 35.539(14) 4 4
O7 Ce1 Ce1 66.656(16) 4 4
O3 Ce1 Ce1 31.811(15) 1_565 4
O2 Ce1 Ce1 139.449(18) . 4
O5 Ce1 Ce1 74.17(2) . 4
O4 Ce1 Ce1 79.268(16) 1_565 4
C4 Ce1 Ce1 54.685(17) 1_565 4
O3 Ce1 Ce1 33.745(16) 4 4_545
O6 Ce1 Ce1 67.341(19) . 4_545
O9 Ce1 Ce1 100.17(3) . 4_545
O2 Ce1 Ce1 101.335(16) 4 4_545
O7 Ce1 Ce1 78.930(16) 4 4_545
O3 Ce1 Ce1 151.598(18) 1_565 4_545
O2 Ce1 Ce1 34.909(14) . 4_545
O5 Ce1 Ce1 135.668(18) . 4_545
O4 Ce1 Ce1 131.862(16) 1_565 4_545
C4 Ce1 Ce1 146.078(19) 1_565 4_545
Ce1 Ce1 Ce1 126.018(3) 4 4_545
N1 N1 C2 114.61(13) 7_546 .
N2 N2 C8 114.24(10) 5 .
N3 N3 C17 69.56(8) 2 .
N3 N3 C18 122.2(4) 2 .
C17 N3 C18 101.83(16) . .
N3 N3 C16 86.27(18) 2 .
C17 N3 C16 130.75(14) . .
C18 N3 C16 127.15(17) . .
C3 O2 Ce1 126.69(6) . 4_545
C3 O2 Ce1 123.66(6) . .
Ce1 O2 Ce1 109.55(2) 4_545 .
C4 O3 Ce1 136.20(6) . 4_545
C4 O3 Ce1 97.96(6) . 1_545
Ce1 O3 Ce1 114.44(2) 4_545 1_545
C4 O4 Ce1 93.34(5) . 1_545
C12 O6 Ce1 139.72(7) . .
C12 O7 Ce1 139.37(7) . 4_545
C16 O9 Ce1 128.29(14) . .

loop_
_geom_bond_atom_site_label_1
_geom_bond_atom_site_label_2
_geom_bond_distance
_geom_bond_site_symmetry_2
C1 C8 1.3805(14) .
C1 C5 1.3867(12) .
C2 C14 1.3811(19) .
C2 C6 1.3896(17) .
C2 N1 1.4249(15) .
C3 O2 1.3290(10) .
C3 C9 1.4040(13) .
C3 C5 1.4311(13) .
C4 O4 1.2542(12) .
C4 O3 1.2738(10) .
C4 C5 1.4768(13) .
C4 Ce1 2.9885(9) 1_545
C6 C7 1.3933(15) .
C7 C13 1.4104(17) .
C7 C12 1.4906(15) .
C8 C10 1.3961(15) .
C8 N2 1.4241(12) .
C9 C10 1.3679(14) .
C11 C14 1.3738(19) .
C11 C13 1.3858(18) .
C12 O7 1.2551(13) .
C12 O6 1.2634(13) .
C13 O8 1.3541(14) .
C16 O9 1.208(2) .
C16 N3 1.736(3) .
C17 N3 1.686(2) .
C17 N3 1.686(2) 2
Ce1 O3 2.4033(7) 4
Ce1 O6 2.5037(8) .
Ce1 O9 2.5082(12) .
Ce1 O2 2.5207(7) 4
Ce1 O7 2.5265(8) 4
Ce1 O3 2.5327(7) 1_565
Ce1 O2 2.5602(7) .
Ce1 O5 2.5767(9) .
Ce1 O4 2.6406(7) 1_565
Ce1 C4 2.9885(9) 1_565
Ce1 Ce1 4.15071(10) 4
Ce1 Ce1 4.15071(11) 4_545
N1 N1 1.231(2) 7_546
N2 N2 1.2476(18) 5
N3 N3 1.177(5) 2
N3 C18 1.698(3) .
O2 Ce1 2.5207(7) 4_545
O3 Ce1 2.4033(7) 4_545
O3 Ce1 2.5327(7) 1_545
O4 Ce1 2.6406(7) 1_545
O7 Ce1 2.5265(8) 4_545

loop_
_geom_torsion_atom_site_label_1
_geom_torsion_atom_site_label_2
_geom_torsion_atom_site_label_3
_geom_torsion_atom_site_label_4
_geom_torsion
_geom_torsion_site_symmetry_1
_geom_torsion_site_symmetry_4
C8 C1 C5 C3 -0.57(17) . .
C8 C1 C5 C4 -179.56(10) . .
O2 C3 C5 C1 -177.85(10) . .
C9 C3 C5 C1 2.23(16) . .
O2 C3 C5 C4 1.07(17) . .
C9 C3 C5 C4 -178.84(10) . .
O4 C4 C5 C1 -8.86(16) . .
O3 C4 C5 C1 170.29(10) . .
Ce1 C4 C5 C1 95.2(3) 1_545 .
O4 C4 C5 C3 172.18(10) . .
O3 C4 C5 C3 -8.67(16) . .
Ce1 C4 C5 C3 -83.8(4) 1_545 .
C14 C2 C6 C7 1.35(17) . .
N1 C2 C6 C7 -177.92(10) . .
C2 C6 C7 C13 0.26(16) . .
C2 C6 C7 C12 179.80(10) . .
C5 C1 C8 C10 -1.50(18) . .
C5 C1 C8 N2 175.91(11) . .
O2 C3 C9 C10 178.17(11) . .
C5 C3 C9 C10 -1.91(18) . .
C3 C9 C10 C8 -0.1(2) . .
C1 C8 C10 C9 1.86(19) . .
N2 C8 C10 C9 -175.76(11) . .
C6 C7 C12 O7 10.62(15) . .
C13 C7 C12 O7 -169.86(10) . .
C6 C7 C12 O6 -169.95(10) . .
C13 C7 C12 O6 9.58(15) . .
C14 C11 C13 O8 -177.01(11) . .
C14 C11 C13 C7 2.59(18) . .
C6 C7 C13 O8 177.35(10) . .
C12 C7 C13 O8 -2.19(16) . .
C6 C7 C13 C11 -2.24(16) . .
C12 C7 C13 C11 178.23(10) . .
C13 C11 C14 C2 -0.95(19) . .
C6 C2 C14 C11 -1.02(19) . .
N1 C2 C14 C11 178.31(11) . .
C14 C2 N1 N1 -171.54(13) . 7_546
C6 C2 N1 N1 7.75(19) . 7_546
C1 C8 N2 N2 -6.8(2) . 5
C10 C8 N2 N2 170.67(13) . 5
N3 C17 N3 C18 120.2(4) 2 .
N3 C17 N3 C16 -65.6(2) 2 .
O9 C16 N3 N3 132.2(3) . 2
O9 C16 N3 C17 -168.9(2) . .
O9 C16 N3 C18 3.9(4) . .
C9 C3 O2 Ce1 -141.86(9) . 4_545
C5 C3 O2 Ce1 38.23(14) . 4_545
C9 C3 O2 Ce1 34.06(14) . .
C5 C3 O2 Ce1 -145.85(8) . .
O3 Ce1 O2 C3 -161.06(8) 4 .
O6 Ce1 O2 C3 128.49(8) . .
O9 Ce1 O2 C3 56.64(8) . .
O2 Ce1 O2 C3 -142.82(8) 4 .
O7 Ce1 O2 C3 -82.06(8) 4 .
O3 Ce1 O2 C3 -42.41(9) 1_565 .
O5 Ce1 O2 C3 87.59(8) . .
O4 Ce1 O2 C3 -9.11(8) 1_565 .
C4 Ce1 O2 C3 -24.70(9) 1_565 .
Ce1 Ce1 O2 C3 -91.94(8) 4 .
Ce1 Ce1 O2 C3 -176.53(9) 4_545 .
O3 Ce1 O2 Ce1 15.47(3) 4 4_545
O6 Ce1 O2 Ce1 -54.98(3) . 4_545
O9 Ce1 O2 Ce1 -126.83(4) . 4_545
O2 Ce1 O2 Ce1 33.71(3) 4 4_545
O7 Ce1 O2 Ce1 94.46(3) 4 4_545
O3 Ce1 O2 Ce1 134.12(3) 1_565 4_545
O5 Ce1 O2 Ce1 -95.88(5) . 4_545
O4 Ce1 O2 Ce1 167.42(3) 1_565 4_545
C4 Ce1 O2 Ce1 151.83(3) 1_565 4_545
Ce1 Ce1 O2 Ce1 84.59(3) 4 4_545
O4 C4 O3 Ce1 149.67(8) . 4_545
C5 C4 O3 Ce1 -29.50(15) . 4_545
Ce1 C4 O3 Ce1 138.55(9) 1_545 4_545
O4 C4 O3 Ce1 11.12(10) . 1_545
C5 C4 O3 Ce1 -168.06(8) . 1_545
O3 C4 O4 Ce1 -10.57(10) . 1_545
C5 C4 O4 Ce1 168.60(9) . 1_545
O7 C12 O6 Ce1 7.42(18) . .
C7 C12 O6 Ce1 -171.99(7) . .
O3 Ce1 O6 C12 -50.55(11) 4 .
O9 Ce1 O6 C12 95.56(12) . .
O2 Ce1 O6 C12 -116.01(11) 4 .
O7 Ce1 O6 C12 -38.74(13) 4 .
O3 Ce1 O6 C12 -172.32(10) 1_565 .
O2 Ce1 O6 C12 16.07(11) . .
O5 Ce1 O6 C12 173.22(12) . .
O4 Ce1 O6 C12 113.55(11) 1_565 .
C4 Ce1 O6 C12 152.01(10) 1_565 .
Ce1 Ce1 O6 C12 -133.68(10) 4 .
Ce1 Ce1 O6 C12 -14.45(11) 4_545 .
O6 C12 O7 Ce1 17.94(16) . 4_545
C7 C12 O7 Ce1 -162.67(7) . 4_545
N3 C16 O9 Ce1 113.3(3) . .
O3 Ce1 O9 C16 -37.92(16) 4 .
O6 Ce1 O9 C16 -80.79(15) . .
O2 Ce1 O9 C16 -145.92(13) 4 .
O7 Ce1 O9 C16 65.04(16) 4 .
O3 Ce1 O9 C16 146.56(14) 1_565 .
O2 Ce1 O9 C16 8.70(14) . .
O5 Ce1 O9 C16 -153.91(15) . .
O4 Ce1 O9 C16 112.15(15) 1_565 .
C4 Ce1 O9 C16 127.75(15) 1_565 .
Ce1 Ce1 O9 C16 160.69(13) 4 .
Ce1 Ce1 O9 C16 -19.03(15) 4_545 .
